data_2101428
loop_
_publ_author_name
'Frydenvang, K.'
'Jensen, B.'

_publ_section_title
;
 Conformational analysis of acetylcholine and related choline esters
;
_journal_issue 1
_journal_name_full 'Acta Crystallographica Section B'
_journal_page_first 184
_journal_page_last 193
_journal_paper_doi 10.1107/S0108768195007567
_journal_volume 52
_journal_year 1996
_chemical_formula_sum 'C7 H16 Cl N O2'
_chemical_formula_weight 181.66
_symmetry_cell_setting orthorhombic
_symmetry_space_group_name_Hall 'P 2ac 2ab'
_symmetry_space_group_name_H-M 'P 21 21 21'
_cell_angle_alpha 90.0
_cell_angle_beta 90.0
_cell_angle_gamma 90.0
_cell_formula_units_Z 4
_cell_length_a 9.890(2)
_cell_length_b 15.324(6)
_cell_length_c 6.302(3)
_cell_volume 955.1(6)
_diffrn_radiation_type Mo
_diffrn_radiation_wavelength 0.71073
_exptl_absorpt_coefficient_mu 0.355
_exptl_crystal_density_diffrn 1.2630(10)
_exptl_crystal_F_000 392
_cod_data_source_file ab0341.cif
_cod_data_source_block ACHCHL
_cod_original_cell_volume 955.0(10)
_cod_original_formula_sum 'C7 H16 Cl1 N1 O2'
_cod_database_code 2101428

loop_
_atom_site_label
_atom_site_fract_x
_atom_site_fract_y
_atom_site_fract_z
_atom_site_U_iso_or_equiv
C1 .06830(10) .63609(7) .7220(2) .0196(2)
C2 .12240(10) .56264(7) .5900(2) .01540(10)
O3 .22730(10) .56407(7) .4926(2) .02430(10)
O4 .03890(10) .49281(5) .59150(10) .01440(10)
C5 .09310(10) .41692(7) .4858(2) .01750(10)
C6 -.01480(10) .34800(6) .4608(2) .01390(10)
N7 -.10630(10) .35610(4) .26980(10) .01080(10)
C8 -.20030(10) .43239(6) .2901(2) .01570(10)
C9 -.02780(10) .36363(8) .0676(2) .01820(10)
C10 -.18790(10) .27333(5) .2604(2) .01410(10)
Cl .15355(2) .165820(10) .23729(3) .01449(3)
H11 -.010(2) .6610(10) .650(3) .019
H12 .045(2) .6190(10) .850(3) .019
H13 .134(2) .6780(10) .733(3) .019
H51 .133(2) .4340(10) .354(3) .019
H52 .164(2) .3930(10) .582(3) .019
H61 .029(2) .2940(10) .446(3) .019
H62 -.070(2) .3460(10) .582(3) .019
H81 -.253(2) .4260(10) .421(3) .019
H82 -.150(2) .4850(10) .291(3) .019
H83 -.252(2) .4290(10) .168(3) .019
H91 .012(2) .4150(10) .065(3) .019
H92 .034(2) .3210(10) .064(3) .019
H93 -.093(2) .3580(10) -.041(3) .019
H101 -.126(2) .2250(10) .246(4) .019
H102 -.240(2) .2690(10) .390(3) .019
H103 -.243(2) .2750(10) .146(3) .019

loop_
_geom_angle_atom_site_label_1
_geom_angle_atom_site_label_2
_geom_angle_atom_site_label_3
_geom_angle
C1 C2 O3 125.19(10)
C1 C2 O4 111.91(8)
O3 C2 O4 122.91(10)
C2 O4 C5 114.11(8)
O4 C5 C6 110.50(8)
C5 C6 N7 116.64(8)
C6 N7 C8 111.58(7)
C6 N7 C9 111.99(8)
C6 N7 C10 106.46(7)
C8 N7 C9 109.52(8)
C8 N7 C10 109.14(7)
C9 N7 C10 108.02(8)
C2 C1 H11 109.0(10)
C2 C1 H12 112.0(10)
C2 C1 H13 108.0(10)
H11 C1 H12 110(2)
H11 C1 H13 109(2)
H12 C1 H13 109(2)
O4 C5 H51 109.0(10)
O4 C5 H52 106.0(10)
C6 C5 H51 113.0(10)
C6 C5 H52 108.0(10)
H51 C5 H52 110(2)
C5 C6 H61 108.0(10)
C5 C6 H62 111.0(10)
N7 C6 H61 106.0(10)
N7 C6 H62 107.0(10)
H61 C6 H62 109(2)
N7 C8 H81 109.0(10)
N7 C8 H82 110.0(10)
N7 C8 H83 104.0(10)
H81 C8 H82 111(2)
H81 C8 H83 114(2)
H82 C8 H83 110(2)
N7 C9 H91 108.0(10)
N7 C9 H92 109.0(10)
N7 C9 H93 105.0(10)
H91 C9 H92 110(2)
H91 C9 H93 112(2)
H92 C9 H93 112(2)
N7 C10 H101 108.0(10)
N7 C10 H102 108.0(10)
N7 C10 H103 110.0(10)
H101 C10 H102 111(2)
H101 C10 H103 109(2)
H102 C10 H103 110(2)

loop_
_geom_bond_atom_site_label_1
_geom_bond_atom_site_label_2
_geom_bond_distance
C1 C2 1.498(2)
C2 O3 1.2060(10)
C2 O4 1.3510(10)
O4 C5 1.4430(10)
C5 C6 1.5090(10)
C6 N7 1.5110(10)
N7 C8 1.4990(10)
N7 C9 1.4960(10)
N7 C10 1.5050(10)
C1 H11 0.97(2)
C1 H12 0.88(2)
C1 H13 0.92(2)
C5 H51 0.96(2)
C5 H52 1.00(2)
C6 H61 0.94(2)
C6 H62 0.94(2)
C8 H81 0.98(2)
C8 H82 0.94(2)
C8 H83 0.93(2)
C9 H91 0.88(2)
C9 H92 0.89(2)
C9 H93 0.95(2)
C10 H101 0.96(2)
C10 H102 0.97(2)
C10 H103 0.91(2)

loop_
_geom_torsion_atom_site_label_1
_geom_torsion_atom_site_label_2
_geom_torsion_atom_site_label_3
_geom_torsion_atom_site_label_4
_geom_torsion
C1 C2 O4 C5 -173.60(10)
C2 O4 C5 C6 -170.00(10)
O4 C5 C6 N7 84.70(10)
C5 C6 N7 C8 -70.20(10)
C5 C6 N7 C9 53.00(10)
C5 C6 N7 C10 170.80(10)
